data_1570813
loop_
_publ_author_name
'Morales, Agust&#xed;n'
'Gon&#xe7;alves, Caroline'
'Sournia-Saquet, Alix'
'Vendier, Laure'
'Lled&#xf3;s, Agust&#xed;'
'Basl&#xe9;, Olivier'
'Bontemps, S&#xe9;bastien'

_publ_section_title
;
 Single electron reduction of NHC-CO<sub>2</sub>-borane compounds.
;
_journal_issue 9
_journal_name_full 'Chemical science'
_journal_page_first 3165
_journal_page_last 3173
_journal_paper_doi 10.1039/d3sc06325a
_journal_volume 15
_journal_year 2024
_chemical_formula_moiety 'C50 H51 B F15 K N O4'
_chemical_formula_sum 'C50 H51 B F15 K N O4'
_chemical_formula_weight 1064.82
_space_group_crystal_system monoclinic
_space_group_IT_number 15
_space_group_name_Hall '-I 2ya'
_space_group_name_H-M_alt 'I 1 2/a 1'
_atom_sites_solution_hydrogens geom
_audit_creation_method SHELXL-2018/3
_audit_update_record
;
2023-11-09 deposited with the CCDC.	2024-01-19 downloaded from the CCDC.
;
_cell_angle_alpha 90
_cell_angle_beta 97.9700(10)
_cell_angle_gamma 90
_cell_formula_units_Z 8
_cell_length_a 23.8532(3)
_cell_length_b 21.0638(3)
_cell_length_c 21.3167(3)
_cell_measurement_reflns_used 33823
_cell_measurement_temperature 100(2)
_cell_measurement_theta_max 76.8930
_cell_measurement_theta_min 2.7780
_cell_volume 10606.9(3)
_computing_structure_refinement 'SHELXL-2018/3 (Sheldrick, 2018)'
_computing_structure_solution 'SHELXT 2018/2 (Sheldrick, 2018)'
_diffrn_ambient_temperature 100(2)
_diffrn_detector 'Hybrid Pixel Array Detector'
_diffrn_detector_area_resol_mean 10.0000
_diffrn_detector_type HyPix
_diffrn_measured_fraction_theta_full 0.999
_diffrn_measured_fraction_theta_max 0.999
_diffrn_measurement_device 'four-circle diffractometer'
_diffrn_measurement_device_type 'XtaLAB Synergy, Dualflex, HyPix'
_diffrn_radiation_monochromator mirror
_diffrn_radiation_probe x-ray
_diffrn_radiation_type CuK\a
_diffrn_radiation_wavelength 1.54184
_diffrn_reflns_av_R_equivalents 0.0508
_diffrn_reflns_av_unetI/netI 0.0274
_diffrn_reflns_Laue_measured_fraction_full 0.999
_diffrn_reflns_Laue_measured_fraction_max 0.999
_diffrn_reflns_limit_h_max 28
_diffrn_reflns_limit_h_min -28
_diffrn_reflns_limit_k_max 25
_diffrn_reflns_limit_k_min -25
_diffrn_reflns_limit_l_max 25
_diffrn_reflns_limit_l_min -19
_diffrn_reflns_number 69963
_diffrn_reflns_point_group_measured_fraction_full 0.999
_diffrn_reflns_point_group_measured_fraction_max 0.999
_diffrn_reflns_theta_full 66.599
_diffrn_reflns_theta_max 66.599
_diffrn_reflns_theta_min 2.811
_diffrn_source 'micro-focus sealed X-ray tube'
_diffrn_source_type 'PhotonJet (Cu) X-ray Source'
_exptl_absorpt_coefficient_mu 1.722
_exptl_absorpt_correction_T_max 1.00000
_exptl_absorpt_correction_T_min 0.81925
_exptl_absorpt_correction_type multi-scan
_exptl_absorpt_process_details
;
CrysAlisPro 1.171.41.120a (Rigaku Oxford Diffraction, 2021)
Empirical absorption correction using spherical harmonics,
implemented in SCALE3 ABSPACK scaling algorithm.
;
_exptl_crystal_colour yellow
_exptl_crystal_density_diffrn 1.334
_exptl_crystal_description platelet
_exptl_crystal_F_000 4392
_exptl_crystal_size_max 0.150
_exptl_crystal_size_mid 0.110
_exptl_crystal_size_min 0.010
_refine_diff_density_max 0.766
_refine_diff_density_min -0.638
_refine_diff_density_rms 0.070
_refine_ls_extinction_coef 0.000103(19)
_refine_ls_extinction_expression Fc^*^=kFc[1+0.001xFc^2^\l^3^/sin(2\q)]^-1/4^
_refine_ls_extinction_method 'SHELXL-2018/3 (Sheldrick 2018)'
_refine_ls_goodness_of_fit_ref 1.032
_refine_ls_hydrogen_treatment constr
_refine_ls_matrix_type full
_refine_ls_number_parameters 649
_refine_ls_number_reflns 9377
_refine_ls_number_restraints 5
_refine_ls_restrained_S_all 1.034
_refine_ls_R_factor_all 0.0582
_refine_ls_R_factor_gt 0.0529
_refine_ls_shift/su_max 0.017
_refine_ls_shift/su_mean 0.000
_refine_ls_structure_factor_coef Fsqd
_refine_ls_weighting_details 'w=1/[\s^2^(Fo^2^)+(0.0909P)^2^+15.0349P] where P=(Fo^2^+2Fc^2^)/3'
_refine_ls_weighting_scheme calc
_refine_ls_wR_factor_gt 0.1471
_refine_ls_wR_factor_ref 0.1518
_reflns_Friedel_coverage 0.000
_reflns_number_gt 8225
_reflns_number_total 9377
_reflns_threshold_expression 'I > 2\s(I)'
_cod_data_source_file d3sc06325a3.cif
_cod_data_source_block AMA244B
_cod_depositor_comments 'Adding full bibliography for 1570813--1570816.cif.'
_cod_original_sg_symbol_H-M 'I 2/a'
_cod_database_code 1570813
_shelx_shelxl_version_number 2018/3
_shelx_space_group_comment
;
The symmetry employed for this shelxl refinement is uniquely defined
by the following loop, which should always be used as a source of
symmetry information in preference to the above space-group names.
They are only intended as comments.
;

loop_
_space_group_symop_operation_xyz
'x, y, z'
'-x+1/2, y, -z'
'x+1/2, y+1/2, z+1/2'
'-x+1, y+1/2, -z+1/2'
'-x, -y, -z'
'x-1/2, -y, z'
'-x+1/2, -y+1/2, -z+1/2'
'x, -y+1/2, z+1/2'

loop_
_atom_site_label
_atom_site_type_symbol
_atom_site_fract_x
_atom_site_fract_y
_atom_site_fract_z
_atom_site_U_iso_or_equiv
_atom_site_adp_type
_atom_site_occupancy
_atom_site_site_symmetry_order
_atom_site_calc_flag
_atom_site_refinement_flags_posn
_atom_site_refinement_flags_adp
_atom_site_refinement_flags_occupancy
_atom_site_disorder_assembly
_atom_site_disorder_group
C2 C 0.51743(9) 0.26170(10) 0.16915(10) 0.0274(4) Uani 1 1 d . . . . .
C3 C 0.47080(10) 0.25644(11) 0.20075(11) 0.0335(5) Uani 1 1 d . . . . .
C4 C 0.41735(10) 0.23965(12) 0.17168(13) 0.0417(6) Uani 1 1 d . . . . .
C5 C 0.40867(11) 0.22697(13) 0.10759(14) 0.0465(6) Uani 1 1 d . . . . .
C6 C 0.45360(11) 0.23171(12) 0.07354(11) 0.0394(5) Uani 1 1 d . . . . .
C7 C 0.50582(10) 0.24783(10) 0.10486(10) 0.0309(5) Uani 1 1 d . . . . .
C10 C 0.57936(9) 0.34382(10) 0.29597(9) 0.0252(4) Uani 1 1 d . . . . .
C17 C 0.61447(9) 0.20498(10) 0.19867(9) 0.0261(4) Uani 1 1 d . . . . .
C18 C 0.59924(9) 0.15611(10) 0.23704(10) 0.0285(4) Uani 1 1 d . . . . .
C19 C 0.62233(10) 0.09593(10) 0.23931(11) 0.0325(5) Uani 1 1 d . . . . .
C20 C 0.66282(9) 0.08123(10) 0.20171(11) 0.0329(5) Uani 1 1 d . . . . .
C21 C 0.67949(9) 0.12723(11) 0.16262(10) 0.0310(5) Uani 1 1 d . . . . .
C22 C 0.65499(9) 0.18696(10) 0.16120(9) 0.0281(4) Uani 1 1 d . . . . .
C28 C 0.61443(9) 0.33328(10) 0.16769(9) 0.0258(4) Uani 1 1 d . . . . .
C29 C 0.58851(9) 0.37751(11) 0.12515(10) 0.0310(5) Uani 1 1 d . . . . .
C30 C 0.61662(11) 0.42563(11) 0.09817(10) 0.0365(5) Uani 1 1 d . . . . .
C31 C 0.67385(11) 0.43280(12) 0.11543(11) 0.0382(5) Uani 1 1 d . . . . .
C32 C 0.70174(10) 0.39223(11) 0.15980(10) 0.0333(5) Uani 1 1 d . . . . .
C33 C 0.67217(9) 0.34407(10) 0.18425(9) 0.0290(4) Uani 1 1 d . . . . .
C39 C 0.56888(9) 0.46037(10) 0.37450(9) 0.0272(4) Uani 1 1 d . . . . .
C40 C 0.60028(9) 0.51008(10) 0.35206(10) 0.0294(4) Uani 1 1 d . . . . .
C41 C 0.57355(10) 0.56814(11) 0.33786(10) 0.0339(5) Uani 1 1 d . . . . .
H41 H 0.594246 0.602223 0.323021 0.041 Uiso 1 1 calc R U . . .
C42 C 0.51711(10) 0.57695(11) 0.34509(10) 0.0340(5) Uani 1 1 d . . . . .
H42 H 0.499862 0.617320 0.337014 0.041 Uiso 1 1 calc R U . . .
C43 C 0.48606(10) 0.52671(11) 0.36410(10) 0.0324(5) Uani 1 1 d . . . . .
H43 H 0.447138 0.532733 0.367584 0.039 Uiso 1 1 calc R U . . .
C44 C 0.51074(9) 0.46730(10) 0.37829(9) 0.0282(4) Uani 1 1 d . . . . .
C45 C 0.62505(10) 0.39722(10) 0.46382(9) 0.0297(5) Uani 1 1 d . . . . .
C46 C 0.66058(9) 0.33688(10) 0.46089(10) 0.0298(5) Uani 1 1 d . . . . .
H46A H 0.660544 0.311739 0.500120 0.036 Uiso 1 1 calc R U . . .
H46B H 0.700195 0.348201 0.456791 0.036 Uiso 1 1 calc R U . . .
C47 C 0.63431(9) 0.29773(10) 0.40278(9) 0.0265(4) Uani 1 1 d . . . . .
C48 C 0.60267(9) 0.34873(10) 0.36147(9) 0.0262(4) Uani 1 1 d . . . . .
C50 C 0.59304(9) 0.24588(10) 0.41998(10) 0.0305(5) Uani 1 1 d . . . . .
H50A H 0.563546 0.265864 0.441838 0.037 Uiso 1 1 calc R U . . .
H50B H 0.574042 0.226034 0.380585 0.037 Uiso 1 1 calc R U . . .
C51 C 0.62342(11) 0.19424(11) 0.46286(11) 0.0373(5) Uani 1 1 d . . . . .
H51A H 0.638643 0.213024 0.504312 0.045 Uiso 1 1 calc R U . . .
H51B H 0.595973 0.160774 0.470362 0.045 Uiso 1 1 calc R U . . .
C52 C 0.67164(12) 0.16479(12) 0.43286(12) 0.0416(6) Uani 1 1 d . . . . .
H52A H 0.692312 0.134142 0.462810 0.050 Uiso 1 1 calc R U . . .
H52B H 0.655921 0.141339 0.394142 0.050 Uiso 1 1 calc R U . . .
C53 C 0.71229(10) 0.21521(11) 0.41597(11) 0.0372(5) Uani 1 1 d . . . . .
H53A H 0.742294 0.195067 0.395037 0.045 Uiso 1 1 calc R U . . .
H53B H 0.730548 0.236152 0.455125 0.045 Uiso 1 1 calc R U . . .
C54 C 0.68144(9) 0.26474(10) 0.37191(10) 0.0293(4) Uani 1 1 d . . . . .
H54A H 0.664605 0.244024 0.332017 0.035 Uiso 1 1 calc R U . . .
H54B H 0.708876 0.296949 0.361350 0.035 Uiso 1 1 calc R U . . .
C55 C 0.66224(10) 0.45408(11) 0.48521(10) 0.0353(5) Uani 1 1 d . . . . .
H55A H 0.693429 0.456639 0.459833 0.053 Uiso 1 1 calc R U . . .
H55B H 0.677634 0.449201 0.530017 0.053 Uiso 1 1 calc R U . . .
H55C H 0.639615 0.493017 0.479549 0.053 Uiso 1 1 calc R U . . .
C56 C 0.57971(10) 0.39071(11) 0.50780(10) 0.0343(5) Uani 1 1 d . . . . .
H56A H 0.556854 0.429504 0.505732 0.052 Uiso 1 1 calc R U . . .
H56B H 0.598009 0.384077 0.551374 0.052 Uiso 1 1 calc R U . . .
H56C H 0.555285 0.354381 0.494412 0.052 Uiso 1 1 calc R U . . .
C57 C 0.66091(10) 0.50164(11) 0.33866(10) 0.0330(5) Uani 1 1 d . . . . .
H57 H 0.675600 0.460694 0.358229 0.040 Uiso 1 1 calc R U . . .
C58 C 0.70064(11) 0.55514(12) 0.36651(13) 0.0419(6) Uani 1 1 d . . . . .
H58A H 0.689617 0.595017 0.344507 0.063 Uiso 1 1 calc R U . . .
H58B H 0.739688 0.544615 0.361041 0.063 Uiso 1 1 calc R U . . .
H58C H 0.697935 0.559890 0.411724 0.063 Uiso 1 1 calc R U . . .
C59 C 0.66159(11) 0.49703(12) 0.26688(11) 0.0389(5) Uani 1 1 d . . . . .
H59A H 0.636338 0.462739 0.249460 0.058 Uiso 1 1 calc R U . . .
H59B H 0.700192 0.488101 0.258524 0.058 Uiso 1 1 calc R U . . .
H59C H 0.648679 0.537303 0.246850 0.058 Uiso 1 1 calc R U . . .
C60 C 0.47266(10) 0.41247(11) 0.39231(10) 0.0329(5) Uani 1 1 d . . . . .
H60 H 0.497256 0.375185 0.406128 0.040 Uiso 1 1 calc R U . . .
C61 C 0.43717(11) 0.42806(13) 0.44528(12) 0.0408(6) Uani 1 1 d . . . . .
H61A H 0.462315 0.440788 0.483519 0.061 Uiso 1 1 calc R U . . .
H61B H 0.415526 0.390457 0.454484 0.061 Uiso 1 1 calc R U . . .
H61C H 0.411046 0.462867 0.431607 0.061 Uiso 1 1 calc R U . . .
C62 C 0.43312(10) 0.39373(12) 0.33236(12) 0.0386(5) Uani 1 1 d . . . . .
H62A H 0.409046 0.429927 0.317581 0.058 Uiso 1 1 calc R U . . .
H62B H 0.409339 0.358008 0.341826 0.058 Uiso 1 1 calc R U . . .
H62C H 0.455681 0.381244 0.299301 0.058 Uiso 1 1 calc R U . . .
C64 C 0.5736(2) 0.6260(2) 0.1615(2) 0.0972(14) Uani 1 1 d . . . . .
H64A H 0.613605 0.612480 0.164100 0.117 Uiso 1 1 calc R U . . .
H64B H 0.568033 0.645417 0.202447 0.117 Uiso 1 1 calc R U . . .
C65 C 0.5600(2) 0.6726(2) 0.1097(2) 0.0956(14) Uani 1 1 d . . . . .
H65A H 0.594641 0.693660 0.099179 0.115 Uiso 1 1 calc R U . . .
H65B H 0.533242 0.705233 0.120818 0.115 Uiso 1 1 calc R U . . .
C66 C 0.53305(18) 0.6311(2) 0.05525(18) 0.0822(12) Uani 1 1 d . . . . .
H66A H 0.506433 0.655748 0.024754 0.099 Uiso 1 1 calc R U . . .
H66B H 0.562045 0.611194 0.032605 0.099 Uiso 1 1 calc R U . . .
C67 C 0.50243(16) 0.5824(2) 0.08942(18) 0.0767(11) Uani 1 1 d . . . . .
H67A H 0.464557 0.598097 0.095947 0.092 Uiso 1 1 calc R U . . .
H67B H 0.497776 0.542308 0.064939 0.092 Uiso 1 1 calc R U . . .
B1 B 0.58303(10) 0.27525(11) 0.20175(10) 0.0254(5) Uani 1 1 d . . . . .
F12 F 0.47489(6) 0.26685(7) 0.26380(6) 0.0410(3) Uani 1 1 d . . . . .
F13 F 0.37381(7) 0.23406(9) 0.20544(9) 0.0610(5) Uani 1 1 d . . . . .
F14 F 0.54874(6) 0.25053(6) 0.06912(5) 0.0352(3) Uani 1 1 d . . . . .
F15 F 0.44604(7) 0.21967(8) 0.01081(7) 0.0526(4) Uani 1 1 d . . . . .
F16 F 0.35710(7) 0.21017(9) 0.07860(9) 0.0659(5) Uani 1 1 d . . . . .
F23 F 0.60446(6) 0.05080(6) 0.27689(7) 0.0415(3) Uani 1 1 d . . . . .
F24 F 0.68537(6) 0.02272(6) 0.20291(8) 0.0445(3) Uani 1 1 d . . . . .
F25 F 0.55802(5) 0.16507(6) 0.27384(6) 0.0333(3) Uani 1 1 d . . . . .
F26 F 0.67245(5) 0.22801(6) 0.11914(6) 0.0335(3) Uani 1 1 d . . . . .
F27 F 0.71901(6) 0.11344(7) 0.12523(6) 0.0398(3) Uani 1 1 d . . . . .
F34 F 0.53148(6) 0.37744(6) 0.10808(6) 0.0391(3) Uani 1 1 d . . . . .
F35 F 0.58822(7) 0.46548(7) 0.05566(7) 0.0521(4) Uani 1 1 d . . . . .
F36 F 0.70282(5) 0.30589(6) 0.22709(6) 0.0344(3) Uani 1 1 d . . . . .
F37 F 0.75746(6) 0.40082(7) 0.17930(7) 0.0427(3) Uani 1 1 d . . . . .
F38 F 0.70185(7) 0.48020(7) 0.09072(8) 0.0535(4) Uani 1 1 d . . . . .
N1 N 0.59779(7) 0.40294(8) 0.39619(8) 0.0265(4) Uani 1 1 d . . . . .
O1 O 0.55315(6) 0.38676(7) 0.26462(6) 0.0298(3) Uani 1 1 d . . . . .
O2 O 0.58872(6) 0.28754(7) 0.27101(6) 0.0266(3) Uani 1 1 d . . . . .
O3 O 0.53719(11) 0.57254(11) 0.14880(10) 0.0680(6) Uani 1 1 d . . . . .
K1 K 0.49787(3) 0.48068(3) 0.21615(2) 0.04619(17) Uani 1 1 d . . . . .
O4 O 0.4091(3) 0.4532(3) 0.1291(3) 0.0838(7) Uani 0.55 1 d D . P A 1
C68 C 0.3253(3) 0.4414(3) 0.0592(4) 0.0838(7) Uani 0.55 1 d D . P A 1
H68A H 0.318623 0.448161 0.012798 0.101 Uiso 0.55 1 calc R U P A 1
H68B H 0.288818 0.445456 0.076080 0.101 Uiso 0.55 1 calc R U P A 1
C69 C 0.3956(3) 0.3890(3) 0.1314(3) 0.0838(7) Uani 0.55 1 d D . P A 1
H69A H 0.380498 0.378855 0.171178 0.101 Uiso 0.55 1 calc R U P A 1
H69B H 0.429493 0.362388 0.128883 0.101 Uiso 0.55 1 calc R U P A 1
C71 C 0.3514(3) 0.3776(4) 0.0748(4) 0.0838(7) Uani 0.55 1 d D . P A 1
H71A H 0.368907 0.360798 0.038760 0.101 Uiso 0.55 1 calc R U P A 1
H71B H 0.322605 0.346960 0.085304 0.101 Uiso 0.55 1 calc R U P A 1
C73 C 0.3660(3) 0.4861(3) 0.0892(4) 0.0838(7) Uani 0.55 1 d D . P A 1
H73A H 0.382943 0.510137 0.056604 0.101 Uiso 0.55 1 calc R U P A 1
H73B H 0.347107 0.516694 0.114631 0.101 Uiso 0.55 1 calc R U P A 1
O4B O 0.4020(3) 0.4304(4) 0.1478(3) 0.0838(7) Uani 0.45 1 d . . P A 2
C73B C 0.3964(4) 0.4266(5) 0.0812(4) 0.0838(7) Uani 0.45 1 d . . P A 2
H73C H 0.419983 0.390679 0.070153 0.101 Uiso 0.45 1 calc R U P A 2
H73D H 0.412739 0.465797 0.065580 0.101 Uiso 0.45 1 calc R U P A 2
C71B C 0.3130(4) 0.3934(5) 0.1082(4) 0.0838(7) Uani 0.45 1 d . . P A 2
H71C H 0.275377 0.413151 0.108611 0.101 Uiso 0.45 1 calc R U P A 2
H71D H 0.308163 0.346767 0.106037 0.101 Uiso 0.45 1 calc R U P A 2
C68B C 0.3413(4) 0.4187(6) 0.0475(5) 0.0838(7) Uani 0.45 1 d . . P A 2
H68C H 0.339996 0.386647 0.013364 0.101 Uiso 0.45 1 calc R U P A 2
H68D H 0.324585 0.459185 0.030245 0.101 Uiso 0.45 1 calc R U P A 2
C69B C 0.3502(4) 0.4106(5) 0.1641(4) 0.0838(7) Uani 0.45 1 d . . P A 2
H69C H 0.333094 0.445313 0.186425 0.101 Uiso 0.45 1 calc R U P A 2
H69D H 0.355992 0.373692 0.193071 0.101 Uiso 0.45 1 calc R U P A 2

loop_
_atom_site_aniso_label
_atom_site_aniso_U_11
_atom_site_aniso_U_22
_atom_site_aniso_U_33
_atom_site_aniso_U_23
_atom_site_aniso_U_13
_atom_site_aniso_U_12
C2 0.0327(11) 0.0227(10) 0.0263(10) 0.0009(8) 0.0025(8) 0.0015(8)
C3 0.0396(12) 0.0269(11) 0.0339(12) 0.0002(9) 0.0047(9) 0.0007(9)
C4 0.0315(12) 0.0388(13) 0.0560(15) 0.0049(11) 0.0101(11) -0.0029(10)
C5 0.0373(13) 0.0412(14) 0.0567(16) 0.0042(12) -0.0089(11) -0.0063(11)
C6 0.0461(14) 0.0336(12) 0.0349(12) 0.0012(10) -0.0071(10) -0.0051(10)
C7 0.0372(12) 0.0259(11) 0.0290(11) 0.0006(8) 0.0027(9) 0.0004(9)
C10 0.0298(10) 0.0234(10) 0.0230(10) -0.0007(8) 0.0063(8) 0.0012(8)
C17 0.0328(11) 0.0244(10) 0.0203(9) -0.0043(8) 0.0006(8) 0.0007(8)
C18 0.0323(11) 0.0274(11) 0.0254(10) -0.0046(8) 0.0022(8) -0.0011(8)
C19 0.0353(11) 0.0253(11) 0.0351(11) 0.0020(9) -0.0015(9) -0.0027(9)
C20 0.0333(11) 0.0227(10) 0.0404(12) -0.0072(9) -0.0034(9) 0.0034(9)
C21 0.0302(11) 0.0328(12) 0.0295(11) -0.0108(9) 0.0019(8) 0.0024(9)
C22 0.0346(11) 0.0269(11) 0.0220(10) -0.0043(8) 0.0011(8) -0.0013(9)
C28 0.0335(11) 0.0257(10) 0.0184(9) -0.0039(8) 0.0041(8) 0.0013(8)
C29 0.0354(11) 0.0300(11) 0.0275(10) -0.0016(9) 0.0037(9) 0.0006(9)
C30 0.0497(14) 0.0321(12) 0.0276(11) 0.0065(9) 0.0054(10) 0.0009(10)
C31 0.0502(14) 0.0331(12) 0.0337(12) -0.0003(9) 0.0137(10) -0.0088(10)
C32 0.0347(11) 0.0356(12) 0.0305(11) -0.0085(9) 0.0073(9) -0.0056(9)
C33 0.0377(11) 0.0278(11) 0.0216(10) -0.0045(8) 0.0040(8) 0.0023(9)
C39 0.0363(11) 0.0260(10) 0.0190(9) -0.0049(8) 0.0030(8) 0.0071(9)
C40 0.0363(11) 0.0279(11) 0.0234(10) -0.0035(8) 0.0024(8) 0.0042(9)
C41 0.0459(13) 0.0273(11) 0.0287(11) -0.0004(9) 0.0057(9) 0.0034(9)
C42 0.0437(13) 0.0282(11) 0.0295(11) -0.0012(9) 0.0030(9) 0.0111(9)
C43 0.0384(12) 0.0336(12) 0.0253(10) -0.0024(9) 0.0044(9) 0.0101(9)
C44 0.0374(11) 0.0284(11) 0.0189(9) -0.0034(8) 0.0039(8) 0.0053(9)
C45 0.0402(12) 0.0284(11) 0.0198(10) -0.0023(8) 0.0015(8) 0.0061(9)
C46 0.0364(11) 0.0294(11) 0.0223(10) -0.0025(8) -0.0003(8) 0.0074(9)
C47 0.0342(11) 0.0254(10) 0.0198(9) -0.0011(8) 0.0031(8) 0.0045(8)
C48 0.0317(10) 0.0240(10) 0.0234(10) -0.0030(8) 0.0053(8) 0.0036(8)
C50 0.0372(12) 0.0313(11) 0.0241(10) 0.0000(8) 0.0078(9) 0.0016(9)
C51 0.0532(14) 0.0315(12) 0.0279(11) 0.0030(9) 0.0084(10) 0.0005(10)
C52 0.0580(15) 0.0330(13) 0.0333(12) 0.0031(10) 0.0049(11) 0.0149(11)
C53 0.0428(13) 0.0380(13) 0.0299(11) -0.0027(9) 0.0022(9) 0.0151(10)
C54 0.0323(11) 0.0299(11) 0.0256(10) -0.0027(8) 0.0037(8) 0.0064(9)
C55 0.0451(13) 0.0342(12) 0.0245(10) -0.0044(9) -0.0021(9) 0.0040(10)
C56 0.0469(13) 0.0357(12) 0.0209(10) -0.0010(9) 0.0063(9) 0.0089(10)
C57 0.0373(12) 0.0309(12) 0.0313(11) -0.0027(9) 0.0065(9) 0.0032(9)
C58 0.0432(13) 0.0370(13) 0.0460(14) -0.0067(11) 0.0083(11) -0.0028(10)
C59 0.0444(13) 0.0403(13) 0.0341(12) -0.0037(10) 0.0124(10) 0.0029(10)
C60 0.0359(12) 0.0317(12) 0.0322(11) 0.0000(9) 0.0081(9) 0.0065(9)
C61 0.0436(13) 0.0420(14) 0.0396(13) 0.0007(10) 0.0157(11) 0.0039(11)
C62 0.0354(12) 0.0380(13) 0.0430(13) -0.0056(10) 0.0079(10) 0.0020(10)
C64 0.120(4) 0.083(3) 0.082(3) 0.033(2) -0.007(3) -0.013(3)
C65 0.096(3) 0.097(3) 0.090(3) 0.045(3) -0.001(2) -0.002(2)
C66 0.081(2) 0.107(3) 0.062(2) 0.034(2) 0.0222(19) 0.019(2)
C67 0.073(2) 0.087(3) 0.069(2) 0.031(2) 0.0090(18) 0.0180(19)
B1 0.0324(12) 0.0233(11) 0.0205(11) -0.0019(9) 0.0036(9) 0.0017(9)
F12 0.0460(8) 0.0432(8) 0.0374(7) -0.0046(6) 0.0180(6) -0.0015(6)
F13 0.0370(8) 0.0702(11) 0.0791(12) 0.0047(9) 0.0192(8) -0.0072(7)
F14 0.0444(7) 0.0395(7) 0.0215(6) -0.0033(5) 0.0045(5) 0.0003(6)
F15 0.0635(10) 0.0520(9) 0.0358(8) -0.0020(7) -0.0159(7) -0.0076(7)
F16 0.0401(9) 0.0702(12) 0.0806(12) 0.0061(9) -0.0153(8) -0.0171(8)
F23 0.0469(8) 0.0280(7) 0.0491(8) 0.0071(6) 0.0052(6) -0.0024(6)
F24 0.0418(8) 0.0266(7) 0.0636(9) -0.0039(6) 0.0025(7) 0.0074(6)
F25 0.0406(7) 0.0287(6) 0.0321(6) -0.0015(5) 0.0106(5) -0.0014(5)
F26 0.0432(7) 0.0333(7) 0.0258(6) -0.0023(5) 0.0107(5) 0.0034(5)
F27 0.0380(7) 0.0373(7) 0.0454(8) -0.0135(6) 0.0107(6) 0.0048(6)
F34 0.0367(7) 0.0366(7) 0.0421(7) 0.0102(6) -0.0012(6) 0.0025(6)
F35 0.0603(9) 0.0448(9) 0.0498(9) 0.0214(7) 0.0028(7) 0.0002(7)
F36 0.0348(7) 0.0380(7) 0.0289(6) 0.0002(5) -0.0007(5) 0.0018(5)
F37 0.0367(7) 0.0492(8) 0.0428(8) -0.0082(6) 0.0076(6) -0.0097(6)
F38 0.0606(10) 0.0472(9) 0.0548(9) 0.0123(7) 0.0160(7) -0.0165(7)
N1 0.0345(9) 0.0252(9) 0.0194(8) -0.0035(7) 0.0027(7) 0.0052(7)
O1 0.0378(8) 0.0296(8) 0.0219(7) 0.0001(6) 0.0035(6) 0.0077(6)
O2 0.0377(8) 0.0232(7) 0.0190(7) -0.0030(5) 0.0042(6) 0.0026(6)
O3 0.0903(17) 0.0641(14) 0.0512(12) 0.0209(10) 0.0153(11) 0.0212(12)
K1 0.0572(4) 0.0463(3) 0.0351(3) 0.0078(2) 0.0066(2) 0.0201(3)
O4 0.0889(15) 0.082(2) 0.0757(17) -0.0149(12) -0.0063(13) 0.0116(14)
C68 0.0889(15) 0.082(2) 0.0757(17) -0.0149(12) -0.0063(13) 0.0116(14)
C69 0.0889(15) 0.082(2) 0.0757(17) -0.0149(12) -0.0063(13) 0.0116(14)
C71 0.0889(15) 0.082(2) 0.0757(17) -0.0149(12) -0.0063(13) 0.0116(14)
C73 0.0889(15) 0.082(2) 0.0757(17) -0.0149(12) -0.0063(13) 0.0116(14)
O4B 0.0889(15) 0.082(2) 0.0757(17) -0.0149(12) -0.0063(13) 0.0116(14)
C73B 0.0889(15) 0.082(2) 0.0757(17) -0.0149(12) -0.0063(13) 0.0116(14)
C71B 0.0889(15) 0.082(2) 0.0757(17) -0.0149(12) -0.0063(13) 0.0116(14)
C68B 0.0889(15) 0.082(2) 0.0757(17) -0.0149(12) -0.0063(13) 0.0116(14)
C69B 0.0889(15) 0.082(2) 0.0757(17) -0.0149(12) -0.0063(13) 0.0116(14)

loop_
_atom_type_symbol
_atom_type_description
_atom_type_scat_dispersion_real
_atom_type_scat_dispersion_imag
_atom_type_scat_source
C C 0.0181 0.0091 'International Tables Vol C Tables 4.2.6.8 and 6.1.1.4'
H H 0.0000 0.0000 'International Tables Vol C Tables 4.2.6.8 and 6.1.1.4'
B B 0.0090 0.0039 'International Tables Vol C Tables 4.2.6.8 and 6.1.1.4'
N N 0.0311 0.0180 'International Tables Vol C Tables 4.2.6.8 and 6.1.1.4'
F F 0.0727 0.0534 'International Tables Vol C Tables 4.2.6.8 and 6.1.1.4'
O O 0.0492 0.0322 'International Tables Vol C Tables 4.2.6.8 and 6.1.1.4'
K K 0.3868 1.0657 'International Tables Vol C Tables 4.2.6.8 and 6.1.1.4'

loop_
_geom_angle_atom_site_label_1
_geom_angle_atom_site_label_2
_geom_angle_atom_site_label_3
_geom_angle
_geom_angle_site_symmetry_1
_geom_angle_site_symmetry_3
_geom_angle_publ_flag
C3 C2 C7 113.6(2) . . ?
C3 C2 B1 126.16(19) . . ?
C7 C2 B1 119.99(19) . . ?
F12 C3 C2 121.3(2) . . ?
F12 C3 C4 114.9(2) . . ?
C2 C3 C4 123.8(2) . . ?
F13 C4 C5 119.4(2) . . ?
F13 C4 C3 120.9(2) . . ?
C5 C4 C3 119.7(2) . . ?
F16 C5 C6 120.3(3) . . ?
F16 C5 C4 120.5(3) . . ?
C6 C5 C4 119.1(2) . . ?
F15 C6 C7 121.1(2) . . ?
F15 C6 C5 120.1(2) . . ?
C7 C6 C5 118.8(2) . . ?
F14 C7 C6 116.2(2) . . ?
F14 C7 C2 118.75(19) . . ?
C6 C7 C2 125.1(2) . . ?
O1 C10 O2 122.26(18) . . ?
O1 C10 C48 124.78(18) . . ?
O2 C10 C48 112.96(17) . . ?
C22 C17 C18 113.22(19) . . ?
C22 C17 B1 128.23(19) . . ?
C18 C17 B1 118.55(18) . . ?
F25 C18 C19 115.23(19) . . ?
F25 C18 C17 120.43(19) . . ?
C19 C18 C17 124.3(2) . . ?
F23 C19 C20 119.5(2) . . ?
F23 C19 C18 120.7(2) . . ?
C20 C19 C18 119.7(2) . . ?
F24 C20 C21 120.7(2) . . ?
F24 C20 C19 120.5(2) . . ?
C21 C20 C19 118.8(2) . . ?
F27 C21 C20 119.5(2) . . ?
F27 C21 C22 120.7(2) . . ?
C20 C21 C22 119.8(2) . . ?
F26 C22 C21 115.29(19) . . ?
F26 C22 C17 120.61(19) . . ?
C21 C22 C17 124.1(2) . . ?
C29 C28 C33 113.11(19) . . ?
C29 C28 B1 126.64(19) . . ?
C33 C28 B1 120.12(18) . . ?
F34 C29 C30 114.48(19) . . ?
F34 C29 C28 120.95(19) . . ?
C30 C29 C28 124.5(2) . . ?
F35 C30 C31 120.0(2) . . ?
F35 C30 C29 120.6(2) . . ?
C31 C30 C29 119.4(2) . . ?
F38 C31 C30 120.3(2) . . ?
F38 C31 C32 120.7(2) . . ?
C30 C31 C32 119.0(2) . . ?
F37 C32 C31 119.4(2) . . ?
F37 C32 C33 121.1(2) . . ?
C31 C32 C33 119.5(2) . . ?
F36 C33 C32 115.82(19) . . ?
F36 C33 C28 119.82(19) . . ?
C32 C33 C28 124.4(2) . . ?
C44 C39 C40 121.11(19) . . ?
C44 C39 N1 120.10(19) . . ?
C40 C39 N1 118.73(19) . . ?
C41 C40 C39 118.5(2) . . ?
C41 C40 C57 118.7(2) . . ?
C39 C40 C57 122.70(19) . . ?
C42 C41 C40 121.0(2) . . ?
C42 C41 K1 75.07(13) . . ?
C40 C41 K1 82.62(13) . . ?
C43 C42 C41 119.8(2) . . ?
C43 C42 K1 76.27(13) . . ?
C41 C42 K1 81.65(13) . . ?
C42 C43 C44 121.4(2) . . ?
C42 C43 K1 80.05(13) . . ?
C44 C43 K1 81.76(12) . . ?
C43 C44 C39 118.0(2) . . ?
C43 C44 C60 118.4(2) . . ?
C39 C44 C60 123.46(19) . . ?
C43 C44 K1 74.51(12) . . ?
C39 C44 K1 84.39(12) . . ?
C60 C44 K1 106.65(12) . . ?
N1 C45 C55 112.41(18) . . ?
N1 C45 C56 110.25(17) . . ?
C55 C45 C56 108.58(18) . . ?
N1 C45 C46 101.27(15) . . ?
C55 C45 C46 111.21(18) . . ?
C56 C45 C46 113.06(18) . . ?
C45 C46 C47 108.04(17) . . ?
C48 C47 C54 113.77(17) . . ?
C48 C47 C46 101.56(16) . . ?
C54 C47 C46 110.07(17) . . ?
C48 C47 C50 110.76(17) . . ?
C54 C47 C50 107.94(17) . . ?
C46 C47 C50 112.76(17) . . ?
N1 C48 C10 122.30(18) . . ?
N1 C48 C47 110.31(17) . . ?
C10 C48 C47 127.38(18) . . ?
C51 C50 C47 112.18(19) . . ?
C52 C51 C50 111.09(18) . . ?
C53 C52 C51 111.1(2) . . ?
C52 C53 C54 110.9(2) . . ?
C53 C54 C47 111.30(18) . . ?
C40 C57 C59 109.62(18) . . ?
C40 C57 C58 113.11(19) . . ?
C59 C57 C58 109.9(2) . . ?
C44 C60 C62 110.28(18) . . ?
C44 C60 C61 112.70(19) . . ?
C62 C60 C61 109.3(2) . . ?
O3 C64 C65 108.5(4) . . ?
C64 C65 C66 102.4(4) . . ?
C67 C66 C65 101.8(3) . . ?
O3 C67 C66 105.4(3) . . ?
O3 C67 K1 45.26(15) . . ?
C66 C67 K1 150.4(3) . . ?
O2 B1 C2 113.57(17) . . ?
O2 B1 C28 108.83(16) . . ?
C2 B1 C28 113.88(17) . . ?
O2 B1 C17 102.38(16) . . ?
C2 B1 C17 103.67(16) . . ?
C28 B1 C17 113.95(17) . . ?
C19 F23 K1 137.13(12) . 4_545 ?
C29 F34 K1 98.14(11) . . ?
C48 N1 C39 126.79(16) . . ?
C48 N1 C45 113.12(16) . . ?
C39 N1 C45 120.07(16) . . ?
C10 O1 K1 171.74(13) . . ?
C10 O2 B1 123.72(16) . . ?
C64 O3 C67 108.5(3) . . ?
C64 O3 K1 136.4(2) . . ?
C67 O3 K1 112.3(2) . . ?
O1 K1 O3 126.15(7) . . ?
O1 K1 O4 115.67(12) . . ?
O3 K1 O4 94.99(14) . . ?
O1 K1 O4B 105.33(16) . . ?
O3 K1 O4B 108.93(16) . . ?
O1 K1 F23 141.49(5) . 4 ?
O3 K1 F23 91.12(6) . 4 ?
O4 K1 F23 63.36(14) . 4 ?
O1 K1 F34 67.05(4) . . ?
O3 K1 F34 88.00(6) . . ?
O4 K1 F34 67.91(14) . . ?
O4B K1 F34 69.22(17) . . ?
F23 K1 F34 130.99(4) 4 . ?
O1 K1 C43 87.06(5) . . ?
O3 K1 C43 112.35(7) . . ?
O4 K1 C43 123.63(15) . . ?
O4B K1 C43 116.02(18) . . ?
F23 K1 C43 67.64(5) 4 . ?
F34 K1 C43 153.68(5) . . ?
O1 K1 C42 97.63(5) . . ?
O3 K1 C42 89.10(7) . . ?
O4 K1 C42 134.06(14) . . ?
O4B K1 C42 131.98(18) . . ?
F23 K1 C42 70.84(5) 4 . ?
F34 K1 C42 158.02(5) . . ?
C43 K1 C42 23.67(6) . . ?
O1 K1 C44 63.55(5) . . ?
O3 K1 C44 127.87(7) . . ?
O4 K1 C44 129.12(15) . . ?
O4B K1 C44 116.95(17) . . ?
F23 K1 C44 87.04(5) 4 . ?
F34 K1 C44 129.96(4) . . ?
C43 K1 C44 23.73(5) . . ?
C42 K1 C44 41.59(5) . . ?
O1 K1 C67 137.31(8) . . ?
O3 K1 C67 22.46(9) . . ?
O4 K1 C67 72.53(14) . . ?
O4B K1 C67 86.48(17) . . ?
F23 K1 C67 80.86(7) 4 . ?
F34 K1 C67 80.11(8) . . ?
C43 K1 C67 124.88(9) . . ?
C42 K1 C67 104.30(9) . . ?
C44 K1 C67 145.81(9) . . ?
O1 K1 C41 85.52(5) . . ?
O3 K1 C41 80.31(7) . . ?
O4 K1 C41 155.59(13) . . ?
O4B K1 C41 155.23(18) . . ?
F23 K1 C41 92.64(5) 4 . ?
F34 K1 C41 135.17(5) . . ?
C43 K1 C41 41.10(6) . . ?
C42 K1 C41 23.28(6) . . ?
C44 K1 C41 47.82(5) . . ?
C67 K1 C41 100.69(9) . . ?
C69 O4 C73 110.1(6) . . ?
C69 O4 K1 110.4(4) . . ?
C73 O4 K1 138.3(4) . . ?
C73 C68 C71 104.7(6) . . ?
O4 C69 C71 105.4(6) . . ?
C68 C71 C69 105.0(6) . . ?
O4 C73 C68 109.6(6) . . ?
C69B O4B C73B 105.8(8) . . ?
C69B O4B K1 133.2(6) . . ?
C73B O4B K1 120.7(6) . . ?
O4B C73B C68B 118.0(9) . . ?
C69B C71B C68B 107.6(9) . . ?
C73B C68B C71B 95.3(8) . . ?
O4B C69B C71B 109.6(8) . . ?

loop_
_geom_bond_atom_site_label_1
_geom_bond_atom_site_label_2
_geom_bond_distance
_geom_bond_site_symmetry_2
_geom_bond_publ_flag
C2 C3 1.382(3) . ?
C2 C7 1.391(3) . ?
C2 B1 1.647(3) . ?
C3 F12 1.352(3) . ?
C3 C4 1.384(3) . ?
C4 F13 1.348(3) . ?
C4 C5 1.379(4) . ?
C5 F16 1.345(3) . ?
C5 C6 1.379(4) . ?
C6 F15 1.348(3) . ?
C6 C7 1.372(3) . ?
C7 F14 1.359(3) . ?
C10 O1 1.241(3) . ?
C10 O2 1.331(2) . ?
C10 C48 1.433(3) . ?
C17 C22 1.389(3) . ?
C17 C18 1.394(3) . ?
C17 B1 1.665(3) . ?
C18 F25 1.353(3) . ?
C18 C19 1.380(3) . ?
C19 F23 1.350(3) . ?
C19 C20 1.373(3) . ?
C20 F24 1.344(3) . ?
C20 C21 1.372(3) . ?
C21 F27 1.348(3) . ?
C21 C22 1.386(3) . ?
C22 F26 1.352(2) . ?
C28 C29 1.385(3) . ?
C28 C33 1.392(3) . ?
C28 B1 1.653(3) . ?
C29 F34 1.359(3) . ?
C29 C30 1.384(3) . ?
C30 F35 1.347(3) . ?
C30 C31 1.372(4) . ?
C31 F38 1.348(3) . ?
C31 C32 1.376(4) . ?
C32 F37 1.349(3) . ?
C32 C33 1.379(3) . ?
C33 F36 1.353(2) . ?
C39 C44 1.408(3) . ?
C39 C40 1.409(3) . ?
C39 N1 1.437(3) . ?
C40 C41 1.393(3) . ?
C40 C57 1.523(3) . ?
C41 C42 1.389(3) . ?
C41 K1 3.476(2) . ?
C42 C43 1.384(3) . ?
C42 K1 3.395(2) . ?
C43 C44 1.398(3) . ?
C43 K1 3.349(2) . ?
C44 C60 1.524(3) . ?
C44 K1 3.439(2) . ?
C45 N1 1.502(3) . ?
C45 C55 1.522(3) . ?
C45 C56 1.532(3) . ?
C45 C46 1.534(3) . ?
C46 C47 1.547(3) . ?
C47 C48 1.522(3) . ?
C47 C54 1.544(3) . ?
C47 C50 1.548(3) . ?
C48 N1 1.374(3) . ?
C50 C51 1.536(3) . ?
C51 C52 1.523(3) . ?
C52 C53 1.515(4) . ?
C53 C54 1.523(3) . ?
C57 C59 1.536(3) . ?
C57 C58 1.538(3) . ?
C60 C62 1.531(3) . ?
C60 C61 1.538(3) . ?
C64 O3 1.424(5) . ?
C64 C65 1.480(5) . ?
C65 C66 1.521(7) . ?
C66 C67 1.506(5) . ?
C67 O3 1.429(4) . ?
C67 K1 3.461(3) . ?
B1 O2 1.486(3) . ?
F23 K1 2.8744(15) 4_545 ?
F34 K1 3.3453(15) . ?
O1 K1 2.5184(15) . ?
O3 K1 2.657(2) . ?
K1 O4 2.678(6) . ?
K1 O4B 2.748(8) . ?
O4 C69 1.394(7) . ?
O4 C73 1.420(7) . ?
C68 C73 1.439(8) . ?
C68 C71 1.500(8) . ?
C69 C71 1.507(7) . ?
O4B C69B 1.394(13) . ?
O4B C73B 1.409(12) . ?
C73B C68B 1.418(13) . ?
C71B C69B 1.430(12) . ?
C71B C68B 1.631(15) . ?
